data_4124364
loop_
_publ_author_name
'Kiernicki, John J.'
'Cladis, Dennis P.'
'Fanwick, Phillip E.'
'Zeller, Matthias'
'Bart, Suzanne C.'

_publ_section_title
;
 Synthesis, Characterization, and Stoichiometric U-O Bond Scission in
 Uranyl Species Supported by Pyridine(diimine) Ligand Radicals.
;
_journal_issue 34
_journal_name_full 'Journal of the American Chemical Society'
_journal_page_first 11115
_journal_page_last 11125
_journal_paper_doi 10.1021/jacs.5b06217
_journal_volume 137
_journal_year 2015
_chemical_absolute_configuration ad
_chemical_formula_moiety 'C37 H46 N3 O2 U1,2(C4 H8 O1)'
_chemical_formula_sum 'C45 H62 N3 O4 U'
_chemical_formula_weight 947.04
_space_group_IT_number 19
_symmetry_cell_setting orthorhombic
_symmetry_space_group_name_Hall 'P 2ac 2ab'
_symmetry_space_group_name_H-M 'P 21 21 21'
_cell_angle_alpha 90.00
_cell_angle_beta 90.00
_cell_angle_gamma 90.00
_cell_formula_units_Z 4
_cell_length_a 11.3098(5)
_cell_length_b 18.6329(7)
_cell_length_c 19.8541(10)
_cell_measurement_reflns_used 32208
_cell_measurement_temperature 150.00(2)
_cell_measurement_theta_max 28
_cell_measurement_theta_min 1
_cell_volume 4183.9(3)
_computing_cell_refinement 'DENZO/SCALEPACK (Otwinowski & Minor, 1996)'
_computing_data_collection 'Collect (Nonius, 1998)'
_computing_data_reduction 'DENZO/SCALEPACK (Otwinowski & Minor, 1996)'
_computing_molecular_graphics
;
    ORTEP (Johnson, 1976)
    PLATON (Spek, 2003)
;
_computing_publication_material 'SHELX97(Sheldrick, 2008) and local programs'
_computing_structure_refinement 'SHELX97 (Sheldrick, 2008)'
_computing_structure_solution
;
 PATTY (DIRDIF, Beurskins, 2008)
;
_diffrn_ambient_temperature 150.00(2)
_diffrn_measured_fraction_theta_full 0.9700
_diffrn_measured_fraction_theta_max 0.9700
_diffrn_measurement_device_type Nonius_KappaCCD
_diffrn_measurement_method \w
_diffrn_radiation_monochromator 'graphite 002'
_diffrn_radiation_type MO-K\a
_diffrn_radiation_wavelength 0.71073
_diffrn_reflns_av_R_equivalents 0.1190
_diffrn_reflns_av_sigmaI/netI 0.0831
_diffrn_reflns_limit_h_max 14
_diffrn_reflns_limit_h_min -14
_diffrn_reflns_limit_k_max 24
_diffrn_reflns_limit_k_min -24
_diffrn_reflns_limit_l_max 26
_diffrn_reflns_limit_l_min -26
_diffrn_reflns_number 32208
_diffrn_reflns_theta_full 28.3
_diffrn_reflns_theta_max 28.34
_diffrn_reflns_theta_min 2.07
_diffrn_standards_number 0
_exptl_absorpt_coefficient_mu 3.924
_exptl_absorpt_correction_T_max 0.3081
_exptl_absorpt_correction_T_min 0.2788
_exptl_absorpt_correction_type multi-scan
_exptl_absorpt_process_details 'SCALEPACK (Otwinowski & Minor, 1997)'
_exptl_crystal_colour 1blue
_exptl_crystal_density_diffrn 1.503
_exptl_crystal_density_method 'not measured'
_exptl_crystal_description needle
_exptl_crystal_F_000 1908
_exptl_crystal_size_max 0.90
_exptl_crystal_size_mid 0.60
_exptl_crystal_size_min 0.30
_refine_diff_density_max 1.37
_refine_diff_density_min -1.51
_refine_ls_abs_structure_details 'Flack H. D. (1983), Acta Cryst. A39, 876-881'
_refine_ls_abs_structure_Flack -0.010(13)
_refine_ls_extinction_method none
_refine_ls_goodness_of_fit_ref 1.096
_refine_ls_hydrogen_treatment constr
_refine_ls_matrix_type full
_refine_ls_number_parameters 490
_refine_ls_number_reflns 9939
_refine_ls_number_restraints 199
_refine_ls_R_factor_all 0.097
_refine_ls_R_factor_gt 0.062
_refine_ls_shift/su_max 0.002
_refine_ls_structure_factor_coef Fsqd
_refine_ls_weighting_details '1/[\s^2^(Fo^2^)+(0.0000P)^2^+54.2621P] where P=(Fo^2^+2Fc^2^)/3 '
_refine_ls_weighting_scheme calc
_refine_ls_wR_factor_gt 0.108
_refine_ls_wR_factor_ref 0.125
_reflns_Friedel_coverage 0.8741
_reflns_number_gt 7865
_reflns_number_total 9939
_reflns_threshold_expression >2.0\s(I)
_cod_data_source_file ja5b06217_si_002.cif
_cod_data_source_block DENIS1
_cod_depositor_comments
;
The following automatic conversions were performed:

'_refine_ls_weighting_scheme' value 'calc ' changed to 'calc'
according to
/usr/data/users/saulius/crontab/automatic-downloads/current/ACS/lib/dictionaries/cif_core.dic
dictionary named 'cif_core.dic' version 2.4.2 from 2011-04-26.

Automatic conversion script
Id: cif_fix_values 3271 2015-04-21 07:52:19Z andrius 

The following automatic conversions were performed:

data name '_iucr_refine_instruction_details' was replaced with
'_iucr_refine_instructions_details' as specified in the replacement
file 'data/replacement-values/replacement_tags.lst'.

Automatic conversion script
Id: cif_correct_tags 9268 2022-04-12 08:56:07Z antanas 
;
_cod_original_formula_sum 'C45 H62 N3 O4 U1'
_cod_database_code 4124364

loop_
_symmetry_equiv_pos_as_xyz
'x, y, z'
'-x+1/2, -y, z+1/2'
'-x, y+1/2, -z+1/2'
'x+1/2, -y+1/2, -z'

loop_
_atom_site_label
_atom_site_fract_x
_atom_site_fract_y
_atom_site_fract_z
_atom_site_U_iso_or_equiv
_atom_site_adp_type
_atom_site_occupancy
_atom_site_symmetry_multiplicity
_atom_site_calc_flag
_atom_site_refinement_flags
U1 0.85140(3) 0.838404(18) 0.834967(17) 0.01899(8) Uani 1 1 d U
O1 0.9634(5) 0.8376(4) 0.8987(3) 0.0250(13) Uani 1 1 d U
O2 0.7309(6) 0.8241(3) 0.7777(3) 0.0235(14) Uani 1 1 d U
O911 1.0416(19) 0.9159(12) 0.1715(12) 0.176(8) Uani 1 1 d U
O921 1.0066(16) 0.6321(11) 0.4412(8) 0.152(8) Uani 1 1 d U
N1 0.6968(7) 0.8498(4) 0.9253(4) 0.0239(16) Uani 1 1 d U
N2 0.7934(7) 0.7224(4) 0.8952(4) 0.0221(16) Uani 1 1 d U
N3 0.9390(8) 0.7252(4) 0.7876(4) 0.0232(16) Uani 1 1 d U
C2 0.6674(9) 0.7937(5) 0.9608(5) 0.024(2) Uani 1 1 d U
C8 0.9230(8) 0.6647(6) 0.8191(5) 0.027(2) Uani 1 1 d U
C11 0.6387(11) 0.9157(5) 0.9394(4) 0.0255(19) Uani 1 1 d U
C12 0.5315(10) 0.9312(6) 0.9051(6) 0.032(2) Uani 1 1 d U
C13 0.4747(11) 0.9958(6) 0.9202(5) 0.034(2) Uani 1 1 d U
C14 0.5198(11) 1.0451(6) 0.9664(5) 0.033(2) Uani 1 1 d U
C15 0.6238(10) 1.0266(6) 0.9989(5) 0.035(2) Uani 1 1 d U
C16 0.6828(10) 0.9637(6) 0.9860(5) 0.031(2) Uani 1 1 d U
C17 0.4770(10) 0.8809(6) 0.8576(6) 0.038(3) Uani 1 1 d U
C18 0.4541(13) 1.1136(7) 0.9802(7) 0.053(4) Uani 1 1 d U
C19 0.7936(11) 0.9443(7) 1.0248(6) 0.041(3) Uani 1 1 d U
C1 0.5740(11) 0.7980(6) 1.0158(6) 0.039(3) Uani 1 1 d U
C3 0.7214(9) 0.7252(6) 0.9489(5) 0.026(2) Uani 1 1 d U
C4 0.7006(10) 0.6615(7) 0.9900(5) 0.038(2) Uani 1 1 d U
C5 0.7602(10) 0.5996(6) 0.9744(6) 0.037(3) Uani 1 1 d U
C6 0.8362(12) 0.5936(5) 0.9175(6) 0.035(3) Uani 1 1 d U
C7 0.8502(9) 0.6619(5) 0.8782(4) 0.0239(16) Uani 1 1 d U
C9 0.9792(12) 0.5942(6) 0.7974(6) 0.041(3) Uani 1 1 d U
C51 1.0106(10) 0.7234(5) 0.7274(6) 0.027(2) Uani 1 1 d U
C52 0.9566(9) 0.7162(5) 0.6645(7) 0.032(2) Uani 1 1 d U
C53 1.0282(12) 0.7138(6) 0.6069(6) 0.037(2) Uani 1 1 d U
C54 1.1491(15) 0.7215(6) 0.6115(6) 0.042(3) Uani 1 1 d U
C55 1.2013(10) 0.7286(5) 0.6733(7) 0.037(2) Uani 1 1 d U
C56 1.1349(12) 0.7290(5) 0.7321(5) 0.033(2) Uani 1 1 d U
C57 0.8251(10) 0.7054(6) 0.6589(7) 0.047(3) Uani 1 1 d U
C58 1.2241(13) 0.7177(7) 0.5479(7) 0.054(4) Uani 1 1 d U
C59 1.1924(10) 0.7337(8) 0.8007(6) 0.045(3) Uani 1 1 d U
C61 0.8474(11) 0.9542(5) 0.7433(5) 0.0270(17) Uani 1 1 d U
C62 0.8463(11) 0.9878(5) 0.8073(5) 0.0289(17) Uani 1 1 d U
C63 0.9580(9) 0.9774(5) 0.8357(6) 0.0300(17) Uani 1 1 d U
C64 1.0264(9) 0.9370(6) 0.7896(6) 0.0273(18) Uani 1 1 d U
C65 0.9567(9) 0.9241(5) 0.7328(5) 0.0201(16) Uani 1 1 d U
C71 0.7485(12) 0.9596(8) 0.6929(7) 0.062(4) Uani 1 1 d U
C72 0.7472(12) 1.0355(6) 0.8295(10) 0.064(4) Uani 1 1 d U
C73 1.0017(16) 1.0084(8) 0.9019(7) 0.066(5) Uani 1 1 d U
C74 1.1556(11) 0.9223(7) 0.7992(7) 0.056(4) Uani 1 1 d U
C75 1.0004(12) 0.8929(6) 0.6682(7) 0.052(3) Uani 1 1 d U
C912 1.006(2) 0.8353(19) 0.1762(15) 0.185(14) Uani 1 1 d U
C913 0.980(3) 0.8185(10) 0.2373(13) 0.141(10) Uani 1 1 d U
C914 1.0334(17) 0.8594(12) 0.2801(11) 0.105(6) Uani 1 1 d U
C915 1.087(2) 0.9229(12) 0.2442(14) 0.120(7) Uani 1 1 d U
C922 1.0133(15) 0.6710(11) 0.3805(11) 0.092(5) Uani 1 1 d U
C923 0.9347(13) 0.6291(7) 0.3344(9) 0.064(3) Uani 1 1 d U
C924 0.8444(16) 0.5976(8) 0.3791(7) 0.060(3) Uani 1 1 d U
C925 0.9101(17) 0.5861(11) 0.4433(10) 0.089(6) Uani 1 1 d U
H13 0.4024 1.0067 0.8980 0.040 Uiso 1 1 calc R
H15 0.6556 1.0587 1.0314 0.043 Uiso 1 1 calc R
H32 0.6469 0.6628 1.0267 0.045 Uiso 1 1 calc R
H33 0.7503 0.5590 1.0027 0.044 Uiso 1 1 calc R
H34 0.8747 0.5501 0.9054 0.042 Uiso 1 1 calc R
H53 0.9929 0.7068 0.5640 0.044 Uiso 1 1 calc R
H55 1.2848 0.7333 0.6760 0.045 Uiso 1 1 calc R
H17A 0.4410 0.8411 0.8825 0.057 Uiso 1 1 calc R
H17B 0.5377 0.8621 0.8271 0.057 Uiso 1 1 calc R
H17C 0.4161 0.9058 0.8314 0.057 Uiso 1 1 calc R
H18A 0.4152 1.1299 0.9389 0.079 Uiso 1 1 calc R
H18B 0.5097 1.1503 0.9957 0.079 Uiso 1 1 calc R
H18C 0.3944 1.1051 1.0151 0.079 Uiso 1 1 calc R
H19A 0.7730 0.9119 1.0619 0.062 Uiso 1 1 calc R
H19B 0.8296 0.9880 1.0430 0.062 Uiso 1 1 calc R
H19C 0.8497 0.9204 0.9947 0.062 Uiso 1 1 calc R
H21A 0.5885 0.8405 1.0437 0.059 Uiso 1 1 calc R
H21B 0.5779 0.7549 1.0439 0.059 Uiso 1 1 calc R
H21C 0.4955 0.8015 0.9952 0.059 Uiso 1 1 calc R
H41A 1.0195 0.6009 0.7541 0.062 Uiso 1 1 calc R
H41B 0.9176 0.5575 0.7926 0.062 Uiso 1 1 calc R
H41C 1.0365 0.5788 0.8314 0.062 Uiso 1 1 calc R
H57A 0.7851 0.7330 0.6943 0.070 Uiso 1 1 calc R
H57B 0.8065 0.6544 0.6641 0.070 Uiso 1 1 calc R
H57C 0.7980 0.7220 0.6147 0.070 Uiso 1 1 calc R
H58A 1.1910 0.6816 0.5174 0.081 Uiso 1 1 calc R
H58B 1.3052 0.7044 0.5599 0.081 Uiso 1 1 calc R
H58C 1.2242 0.7646 0.5257 0.081 Uiso 1 1 calc R
H59A 1.2035 0.6852 0.8189 0.067 Uiso 1 1 calc R
H59B 1.1416 0.7614 0.8311 0.067 Uiso 1 1 calc R
H59C 1.2693 0.7575 0.7966 0.067 Uiso 1 1 calc R
H71A 0.7633 0.9263 0.6556 0.093 Uiso 1 1 calc R
H71B 0.7442 1.0087 0.6755 0.093 Uiso 1 1 calc R
H71C 0.6735 0.9472 0.7148 0.093 Uiso 1 1 calc R
H72A 0.7522 1.0431 0.8783 0.095 Uiso 1 1 calc R
H72B 0.6714 1.0129 0.8184 0.095 Uiso 1 1 calc R
H72C 0.7532 1.0819 0.8063 0.095 Uiso 1 1 calc R
H73A 0.9372 1.0343 0.9240 0.099 Uiso 1 1 calc R
H73B 1.0673 1.0414 0.8931 0.099 Uiso 1 1 calc R
H73C 1.0289 0.9694 0.9311 0.099 Uiso 1 1 calc R
H74A 1.1792 0.8819 0.7706 0.084 Uiso 1 1 calc R
H74B 1.1707 0.9105 0.8465 0.084 Uiso 1 1 calc R
H74C 1.2012 0.9650 0.7867 0.084 Uiso 1 1 calc R
H75A 0.9419 0.8589 0.6506 0.077 Uiso 1 1 calc R
H75B 1.0753 0.8678 0.6762 0.077 Uiso 1 1 calc R
H75C 1.0129 0.9314 0.6354 0.077 Uiso 1 1 calc R
H91A 0.9366 0.8263 0.1468 0.222 Uiso 1 1 calc R
H91B 1.0719 0.8050 0.1603 0.222 Uiso 1 1 calc R
H91C 1.0023 0.7679 0.2456 0.169 Uiso 1 1 calc R
H91D 0.8932 0.8227 0.2439 0.169 Uiso 1 1 calc R
H91E 1.0965 0.8319 0.3031 0.126 Uiso 1 1 calc R
H91F 0.9766 0.8762 0.3146 0.126 Uiso 1 1 calc R
H91G 1.1740 0.9210 0.2457 0.144 Uiso 1 1 calc R
H91H 1.0596 0.9685 0.2647 0.144 Uiso 1 1 calc R
H92A 1.0954 0.6725 0.3633 0.110 Uiso 1 1 calc R
H92B 0.9841 0.7206 0.3865 0.110 Uiso 1 1 calc R
H92C 0.8978 0.6609 0.3004 0.077 Uiso 1 1 calc R
H92D 0.9797 0.5911 0.3109 0.077 Uiso 1 1 calc R
H92E 0.8143 0.5517 0.3608 0.072 Uiso 1 1 calc R
H92F 0.7773 0.6310 0.3857 0.072 Uiso 1 1 calc R
H92G 0.8592 0.5973 0.4825 0.107 Uiso 1 1 calc R
H92H 0.9367 0.5356 0.4469 0.107 Uiso 1 1 calc R

loop_
_atom_site_aniso_label
_atom_site_aniso_U_11
_atom_site_aniso_U_22
_atom_site_aniso_U_33
_atom_site_aniso_U_12
_atom_site_aniso_U_13
_atom_site_aniso_U_23
U1 0.02076(14) 0.01584(13) 0.02036(14) 0.00006(17) 0.00063(17) 0.00240(16)
O1 0.025(3) 0.021(3) 0.029(3) -0.002(3) -0.003(3) 0.006(3)
O2 0.024(3) 0.024(4) 0.022(3) -0.004(3) 0.001(3) -0.001(3)
O911 0.169(18) 0.22(2) 0.137(13) 0.026(15) 0.040(15) 0.035(16)
O921 0.148(14) 0.21(2) 0.097(10) -0.086(13) -0.051(10) 0.024(11)
N1 0.029(4) 0.021(4) 0.022(4) 0.002(3) 0.006(3) 0.006(3)
N2 0.023(4) 0.015(3) 0.028(4) 0.002(3) 0.001(3) 0.005(3)
N3 0.027(4) 0.019(3) 0.023(4) -0.003(3) 0.001(3) -0.005(3)
C2 0.023(6) 0.028(4) 0.022(5) 0.005(4) 0.009(4) 0.007(4)
C8 0.035(5) 0.014(4) 0.032(5) 0.001(5) 0.005(4) -0.003(4)
C11 0.038(5) 0.025(4) 0.014(4) 0.007(5) 0.006(4) 0.007(3)
C12 0.037(6) 0.025(5) 0.034(6) 0.005(4) 0.003(4) -0.007(4)
C13 0.037(6) 0.036(6) 0.028(6) 0.011(5) 0.005(5) 0.007(4)
C14 0.045(6) 0.028(5) 0.027(6) 0.007(5) 0.018(5) 0.004(4)
C15 0.047(7) 0.032(5) 0.028(5) 0.008(5) 0.015(5) -0.003(4)
C16 0.040(6) 0.027(5) 0.026(5) 0.002(4) 0.006(4) 0.002(4)
C17 0.036(6) 0.036(6) 0.042(7) -0.010(5) -0.007(5) -0.004(5)
C18 0.061(9) 0.042(7) 0.055(9) 0.022(6) 0.008(7) 0.001(6)
C19 0.042(7) 0.039(7) 0.043(7) 0.004(5) -0.002(5) -0.005(6)
C1 0.051(7) 0.030(6) 0.038(7) 0.004(5) 0.023(5) 0.009(5)
C3 0.027(6) 0.024(4) 0.026(5) 0.002(4) 0.005(4) 0.007(4)
C4 0.052(6) 0.029(5) 0.032(5) 0.002(5) 0.010(5) 0.021(5)
C5 0.036(6) 0.024(5) 0.051(7) -0.005(5) 0.008(5) 0.019(5)
C6 0.045(7) 0.020(4) 0.040(6) 0.003(5) 0.000(5) 0.015(4)
C7 0.023(4) 0.017(3) 0.032(4) -0.007(5) 0.003(4) -0.003(4)
C9 0.060(8) 0.020(5) 0.044(7) 0.000(5) 0.026(6) -0.004(5)
C51 0.033(5) 0.018(5) 0.030(4) 0.008(4) 0.005(4) 0.007(4)
C52 0.041(5) 0.025(5) 0.030(4) 0.002(4) 0.004(5) -0.003(5)
C53 0.053(6) 0.029(6) 0.028(5) 0.009(6) 0.009(5) -0.003(5)
C54 0.053(6) 0.027(5) 0.045(5) 0.008(7) 0.022(6) -0.011(5)
C55 0.034(5) 0.027(5) 0.051(5) -0.001(4) 0.017(5) -0.008(6)
C56 0.041(5) 0.024(5) 0.034(5) 0.009(6) 0.004(4) 0.007(4)
C57 0.047(6) 0.058(7) 0.035(6) -0.009(6) 0.001(5) -0.020(6)
C58 0.067(9) 0.046(8) 0.049(7) 0.009(7) 0.026(7) -0.005(6)
C59 0.025(6) 0.061(9) 0.048(6) 0.014(6) 0.000(5) -0.002(7)
C61 0.024(4) 0.021(4) 0.036(4) 0.002(4) -0.006(4) 0.013(3)
C62 0.027(4) 0.020(3) 0.039(4) 0.002(4) 0.020(4) 0.011(3)
C63 0.048(5) 0.015(3) 0.027(4) -0.010(3) -0.005(4) 0.004(4)
C64 0.017(4) 0.030(5) 0.035(5) -0.001(3) -0.004(3) 0.016(4)
C65 0.024(4) 0.015(4) 0.022(4) 0.002(3) 0.005(3) 0.005(3)
C71 0.041(7) 0.078(10) 0.067(8) -0.015(7) -0.022(7) 0.043(7)
C72 0.064(8) 0.027(6) 0.099(11) 0.023(6) 0.037(10) 0.016(8)
C73 0.113(13) 0.046(8) 0.039(7) -0.035(8) -0.018(7) 0.003(6)
C74 0.020(4) 0.054(7) 0.094(10) -0.009(6) -0.007(6) 0.033(7)
C75 0.091(10) 0.024(5) 0.040(6) -0.003(6) 0.035(7) -0.007(6)
C912 0.121(18) 0.27(2) 0.163(16) -0.10(2) 0.104(17) -0.14(2)
C913 0.23(3) 0.050(11) 0.145(18) 0.011(11) -0.078(17) -0.017(11)
C914 0.071(12) 0.109(16) 0.135(13) 0.017(11) -0.041(12) -0.011(10)
C915 0.084(15) 0.088(13) 0.19(2) 0.005(10) -0.021(16) -0.031(13)
C922 0.064(10) 0.075(13) 0.136(14) -0.014(8) 0.012(10) 0.008(10)
C923 0.073(9) 0.059(8) 0.061(7) 0.031(6) 0.014(7) 0.001(7)
C924 0.063(8) 0.058(8) 0.059(8) -0.002(8) 0.002(7) -0.012(7)
C925 0.088(13) 0.098(14) 0.082(10) -0.001(9) -0.019(9) 0.035(11)

loop_
_atom_type_symbol
_atom_type_description
_atom_type_scat_dispersion_real
_atom_type_scat_dispersion_imag
_atom_type_scat_source
C C 0.0033 0.0016 'International Tables Vol C Tables 4.2.6.8 and 6.1.1.4'
H H 0.0000 0.0000 'International Tables Vol C Tables 4.2.6.8 and 6.1.1.4'
N N 0.0061 0.0033 'International Tables Vol C Tables 4.2.6.8 and 6.1.1.4'
O O 0.0106 0.0060 'International Tables Vol C Tables 4.2.6.8 and 6.1.1.4'
U U -9.6767 9.6646 'International Tables Vol C Tables 4.2.6.8 and 6.1.1.4'

loop_
_geom_angle_atom_site_label_1
_geom_angle_atom_site_label_2
_geom_angle_atom_site_label_3
_geom_angle
O1 U1 O2 169.6(3)
O1 U1 N1 89.3(3)
O2 U1 N1 86.3(3)
O1 U1 N3 88.8(3)
O2 U1 N3 86.4(3)
N1 U1 N3 127.7(3)
O1 U1 N2 81.0(3)
O2 U1 N2 88.6(3)
N1 U1 N2 63.8(3)
N3 U1 N2 64.3(3)
O1 U1 C61 118.3(3)
O2 U1 C61 72.2(3)
N1 U1 C61 112.6(3)
N3 U1 C61 114.0(3)
N2 U1 C61 160.7(3)
O1 U1 C62 99.2(3)
O2 U1 C62 90.5(3)
N1 U1 C62 92.4(3)
N3 U1 C62 139.4(3)
N2 U1 C62 156.2(3)
C61 U1 C62 29.0(3)
O1 U1 C65 102.3(3)
O2 U1 C65 87.1(3)
N1 U1 C65 138.9(3)
N3 U1 C65 92.3(3)
N2 U1 C65 156.4(3)
C61 U1 C65 28.0(3)
C62 U1 C65 47.1(3)
O1 U1 C64 74.8(3)
O2 U1 C64 115.1(3)
N1 U1 C64 130.9(3)
N3 U1 C64 98.6(3)
N2 U1 C64 150.7(3)
C61 U1 C64 46.7(3)
C62 U1 C64 47.2(3)
C65 U1 C64 28.4(3)
O1 U1 C63 72.9(3)
O2 U1 C63 117.3(3)
N1 U1 C63 102.3(3)
N3 U1 C63 126.6(3)
N2 U1 C63 150.8(3)
C61 U1 C63 46.9(3)
C62 U1 C63 28.4(3)
C65 U1 C63 47.0(3)
C64 U1 C63 28.7(3)
C915 O911 C912 96(2)
C925 O921 C922 112.8(15)
C2 N1 C11 117.9(8)
C2 N1 U1 119.7(6)
C11 N1 U1 122.3(6)
C7 N2 C3 121.5(8)
C7 N2 U1 118.1(6)
C3 N2 U1 119.6(6)
C8 N3 C51 117.2(8)
C8 N3 U1 119.5(6)
C51 N3 U1 123.3(6)
N1 C2 C3 121.0(9)
N1 C2 C1 121.5(9)
C3 C2 C1 117.5(9)
N3 C8 C7 120.4(9)
N3 C8 C9 123.6(8)
C7 C8 C9 116.1(9)
C16 C11 N1 121.7(10)
C16 C11 C12 119.8(9)
N1 C11 C12 118.5(9)
C13 C12 C11 117.8(10)
C13 C12 C17 119.7(11)
C11 C12 C17 122.4(10)
C14 C13 C12 122.7(11)
C14 C13 H13 118.70
C12 C13 H13 118.70
C15 C14 C13 117.0(10)
C15 C14 C18 123.1(11)
C13 C14 C18 119.9(12)
C16 C15 C14 122.5(11)
C16 C15 H15 118.70
C14 C15 H15 118.70
C15 C16 C11 120.2(11)
C15 C16 C19 120.7(11)
C11 C16 C19 119.0(10)
C12 C17 H17A 109.50
C12 C17 H17B 109.50
H17A C17 H17B 109.50
C12 C17 H17C 109.50
H17A C17 H17C 109.50
H17B C17 H17C 109.50
C14 C18 H18A 109.50
C14 C18 H18B 109.50
H18A C18 H18B 109.50
C14 C18 H18C 109.50
H18A C18 H18C 109.50
H18B C18 H18C 109.50
C16 C19 H19A 109.50
C16 C19 H19B 109.50
H19A C19 H19B 109.50
C16 C19 H19C 109.50
H19A C19 H19C 109.50
H19B C19 H19C 109.50
C2 C1 H21A 109.50
C2 C1 H21B 109.50
H21A C1 H21B 109.50
C2 C1 H21C 109.50
H21A C1 H21C 109.50
H21B C1 H21C 109.50
N2 C3 C2 115.1(9)
N2 C3 C4 120.6(9)
C2 C3 C4 124.3(10)
C5 C4 C3 118.6(9)
C5 C4 H32 120.70
C3 C4 H32 120.70
C4 C5 C6 122.8(10)
C4 C5 H33 118.60
C6 C5 H33 118.60
C5 C6 C7 114.1(9)
C5 C6 H34 122.90
C7 C6 H34 122.90
N2 C7 C8 116.7(9)
N2 C7 C6 122.2(9)
C8 C7 C6 121.1(10)
C8 C9 H41A 109.50
C8 C9 H41B 109.50
H41A C9 H41B 109.50
C8 C9 H41C 109.50
H41A C9 H41C 109.50
H41B C9 H41C 109.50
C52 C51 C56 120.1(10)
C52 C51 N3 119.8(10)
C56 C51 N3 120.1(10)
C51 C52 C53 118.6(10)
C51 C52 C57 120.7(11)
C53 C52 C57 120.5(12)
C54 C53 C52 121.1(11)
C54 C53 H53 119.50
C52 C53 H53 119.50
C55 C54 C53 119.9(11)
C55 C54 C58 120.5(14)
C53 C54 C58 119.5(12)
C54 C55 C56 121.4(11)
C54 C55 H55 119.30
C56 C55 H55 119.30
C55 C56 C51 118.8(11)
C55 C56 C59 121.7(12)
C51 C56 C59 119.5(10)
C52 C57 H57A 109.50
C52 C57 H57B 109.50
H57A C57 H57B 109.50
C52 C57 H57C 109.50
H57A C57 H57C 109.50
H57B C57 H57C 109.50
C54 C58 H58A 109.50
C54 C58 H58B 109.50
H58A C58 H58B 109.50
C54 C58 H58C 109.50
H58A C58 H58C 109.50
H58B C58 H58C 109.50
C56 C59 H59A 109.50
C56 C59 H59B 109.50
H59A C59 H59B 109.50
C56 C59 H59C 109.50
H59A C59 H59C 109.50
H59B C59 H59C 109.50
C65 C61 C62 109.0(10)
C65 C61 C71 126.5(11)
C62 C61 C71 124.1(11)
C65 C61 U1 76.8(5)
C62 C61 U1 76.1(5)
C71 C61 U1 119.4(7)
C63 C62 C61 107.0(10)
C63 C62 C72 129.8(12)
C61 C62 C72 122.3(12)
C63 C62 U1 76.5(5)
C61 C62 U1 74.9(5)
C72 C62 U1 122.7(7)
C62 C63 C64 107.9(10)
C62 C63 C73 126.3(11)
C64 C63 C73 125.7(11)
C62 C63 U1 75.1(5)
C64 C63 U1 75.3(5)
C73 C63 U1 119.2(8)
C65 C64 C63 107.8(9)
C65 C64 C74 128.4(11)
C63 C64 C74 123.2(11)
C65 C64 U1 75.6(6)
C63 C64 U1 76.0(6)
C74 C64 U1 121.3(7)
C61 C65 C64 108.3(9)
C61 C65 C75 126.0(10)
C64 C65 C75 125.0(10)
C61 C65 U1 75.2(5)
C64 C65 U1 75.9(6)
C75 C65 U1 122.2(6)
C61 C71 H71A 109.50
C61 C71 H71B 109.50
H71A C71 H71B 109.50
C61 C71 H71C 109.50
H71A C71 H71C 109.50
H71B C71 H71C 109.50
C62 C72 H72A 109.50
C62 C72 H72B 109.50
H72A C72 H72B 109.50
C62 C72 H72C 109.50
H72A C72 H72C 109.50
H72B C72 H72C 109.50
C63 C73 H73A 109.50
C63 C73 H73B 109.50
H73A C73 H73B 109.50
C63 C73 H73C 109.50
H73A C73 H73C 109.50
H73B C73 H73C 109.50
C64 C74 H74A 109.50
C64 C74 H74B 109.50
H74A C74 H74B 109.50
C64 C74 H74C 109.50
H74A C74 H74C 109.50
H74B C74 H74C 109.50
C65 C75 H75A 109.50
C65 C75 H75B 109.50
H75A C75 H75B 109.50
C65 C75 H75C 109.50
H75A C75 H75C 109.50
H75B C75 H75C 109.50
C913 C912 O911 110(2)
C913 C912 H91A 109.50
O911 C912 H91A 109.50
C913 C912 H91B 109.60
O911 C912 H91B 109.60
H91A C912 H91B 108.10
C912 C913 C914 112(3)
C912 C913 H91C 109.30
C914 C913 H91C 109.30
C912 C913 H91D 109.30
C914 C913 H91D 109.30
H91C C913 H91D 108.00
C913 C914 C915 110(2)
C913 C914 H91E 109.70
C915 C914 H91E 109.70
C913 C914 H91F 109.70
C915 C914 H91F 109.70
H91E C914 H91F 108.20
C914 C915 O911 104.2(18)
C914 C915 H91G 110.90
O911 C915 H91G 110.90
C914 C915 H91H 110.90
O911 C915 H91H 110.90
H91G C915 H91H 108.90
O921 C922 C923 102.9(15)
O921 C922 H92A 111.20
C923 C922 H92A 111.20
O921 C922 H92B 111.20
C923 C922 H92B 111.20
H92A C922 H92B 109.10
C924 C923 C922 104.5(14)
C924 C923 H92C 110.90
C922 C923 H92C 110.90
C924 C923 H92D 110.90
C922 C923 H92D 110.90
H92C C923 H92D 108.90
C923 C924 C925 103.1(15)
C923 C924 H92E 111.10
C925 C924 H92E 111.10
C923 C924 H92F 111.10
C925 C924 H92F 111.10
H92E C924 H92F 109.10
O921 C925 C924 106.0(15)
O921 C925 H92G 110.50
C924 C925 H92G 110.50
O921 C925 H92H 110.50
C924 C925 H92H 110.50
H92G C925 H92H 108.70

loop_
_geom_bond_atom_site_label_1
_geom_bond_atom_site_label_2
_geom_bond_distance
U1 O1 1.791(6)
U1 O2 1.795(6)
U1 N1 2.514(8)
U1 N3 2.514(8)
U1 N2 2.555(8)
U1 C61 2.824(9)
U1 C62 2.839(9)
U1 C65 2.843(9)
U1 C64 2.847(10)
U1 C63 2.856(9)
O911 C915 1.53(3)
O911 C912 1.56(3)
O921 C925 1.39(2)
O921 C922 1.41(2)
N1 C2 1.304(12)
N1 C11 1.421(12)
N2 C7 1.341(13)
N2 C3 1.344(13)
N3 C8 1.301(13)
N3 C51 1.444(13)
C2 C3 1.433(14)
C2 C1 1.521(14)
C8 C7 1.435(12)
C8 C9 1.522(14)
C11 C16 1.380(15)
C11 C12 1.421(16)
C12 C13 1.397(15)
C12 C17 1.466(15)
C13 C14 1.394(16)
C13 H13 0.9500
C14 C15 1.386(17)
C14 C18 1.502(16)
C15 C16 1.372(14)
C15 H15 0.9500
C16 C19 1.515(16)
C17 H17A 0.9800
C17 H17B 0.9800
C17 H17C 0.9800
C18 H18A 0.9800
C18 H18B 0.9800
C18 H18C 0.9800
C19 H19A 0.9800
C19 H19B 0.9800
C19 H19C 0.9800
C1 H21A 0.9800
C1 H21B 0.9800
C1 H21C 0.9800
C3 C4 1.459(14)
C4 C5 1.371(16)
C4 H32 0.9500
C5 C6 1.425(16)
C5 H33 0.9500
C6 C7 1.500(13)
C6 H34 0.9500
C9 H41A 0.9800
C9 H41B 0.9800
C9 H41C 0.9800
C51 C52 1.397(16)
C51 C56 1.412(17)
C52 C53 1.402(16)
C52 C57 1.505(15)
C53 C54 1.38(2)
C53 H53 0.9500
C54 C55 1.367(19)
C54 C58 1.523(17)
C55 C56 1.388(16)
C55 H55 0.9500
C56 C59 1.512(16)
C57 H57A 0.9800
C57 H57B 0.9800
C57 H57C 0.9800
C58 H58A 0.9800
C58 H58B 0.9800
C58 H58C 0.9800
C59 H59A 0.9800
C59 H59B 0.9800
C59 H59C 0.9800
C61 C65 1.373(15)
C61 C62 1.416(14)
C61 C71 1.504(16)
C62 C63 1.398(16)
C62 C72 1.496(15)
C63 C64 1.416(16)
C63 C73 1.517(16)
C64 C65 1.397(14)
C64 C74 1.498(16)
C65 C75 1.492(15)
C71 H71A 0.9800
C71 H71B 0.9800
C71 H71C 0.9800
C72 H72A 0.9800
C72 H72B 0.9800
C72 H72C 0.9800
C73 H73A 0.9800
C73 H73B 0.9800
C73 H73C 0.9800
C74 H74A 0.9800
C74 H74B 0.9800
C74 H74C 0.9800
C75 H75A 0.9800
C75 H75B 0.9800
C75 H75C 0.9800
C912 C913 1.29(3)
C912 H91A 0.9900
C912 H91B 0.9900
C913 C914 1.29(2)
C913 H91C 0.9900
C913 H91D 0.9900
C914 C915 1.51(3)
C914 H91E 0.9900
C914 H91F 0.9900
C915 H91G 0.9900
C915 H91H 0.9900
C922 C923 1.50(2)
C922 H92A 0.9900
C922 H92B 0.9900
C923 C924 1.47(2)
C923 H92C 0.9900
C923 H92D 0.9900
C924 C925 1.49(2)
C924 H92E 0.9900
C924 H92F 0.9900
C925 H92G 0.9900
C925 H92H 0.9900

loop_
_geom_torsion_atom_site_label_1
_geom_torsion_atom_site_label_2
_geom_torsion_atom_site_label_3
_geom_torsion_atom_site_label_4
_geom_torsion
O1 U1 N1 C2 -76.5(8)
O2 U1 N1 C2 94.0(8)
N3 U1 N1 C2 11.5(9)
N2 U1 N1 C2 3.8(7)
C61 U1 N1 C2 163.0(7)
C62 U1 N1 C2 -175.7(8)
C65 U1 N1 C2 175.4(7)
C64 U1 N1 C2 -145.5(7)
C63 U1 N1 C2 -148.8(8)
O1 U1 N1 C11 103.8(8)
O2 U1 N1 C11 -85.7(8)
N3 U1 N1 C11 -168.3(7)
N2 U1 N1 C11 -175.9(9)
C61 U1 N1 C11 -16.7(8)
C62 U1 N1 C11 4.6(8)
C65 U1 N1 C11 -4.3(10)
C64 U1 N1 C11 34.8(9)
C63 U1 N1 C11 31.5(8)
O1 U1 N2 C7 -83.7(7)
O2 U1 N2 C7 96.0(7)
N1 U1 N2 C7 -177.4(8)
N3 U1 N2 C7 9.3(7)
C61 U1 N2 C7 98.7(10)
C62 U1 N2 C7 -176.2(8)
C65 U1 N2 C7 16.5(12)
C64 U1 N2 C7 -49.4(10)
C63 U1 N2 C7 -110.5(8)
O1 U1 N2 C3 86.3(8)
O2 U1 N2 C3 -94.0(8)
N1 U1 N2 C3 -7.4(7)
N3 U1 N2 C3 179.3(8)
C61 U1 N2 C3 -91.2(11)
C62 U1 N2 C3 -6.1(12)
C65 U1 N2 C3 -173.5(7)
C64 U1 N2 C3 120.6(8)
C63 U1 N2 C3 59.6(10)
O1 U1 N3 C8 74.1(8)
O2 U1 N3 C8 -96.7(8)
N1 U1 N3 C8 -14.1(9)
N2 U1 N3 C8 -6.5(7)
C61 U1 N3 C8 -165.3(7)
C62 U1 N3 C8 176.8(7)
C65 U1 N3 C8 176.3(8)
C64 U1 N3 C8 148.5(7)
C63 U1 N3 C8 141.6(7)
O1 U1 N3 C51 -103.9(8)
O2 U1 N3 C51 85.4(8)
N1 U1 N3 C51 168.0(7)
N2 U1 N3 C51 175.5(9)
C61 U1 N3 C51 16.7(9)
C62 U1 N3 C51 -1.1(10)
C65 U1 N3 C51 -1.6(8)
C64 U1 N3 C51 -29.4(8)
C63 U1 N3 C51 -36.4(9)
C11 N1 C2 C3 179.3(10)
U1 N1 C2 C3 -0.4(13)
C11 N1 C2 C1 0.0(15)
U1 N1 C2 C1 -179.8(8)
C51 N3 C8 C7 -178.2(9)
U1 N3 C8 C7 3.7(12)
C51 N3 C8 C9 2.4(15)
U1 N3 C8 C9 -175.7(8)
C2 N1 C11 C16 90.2(13)
U1 N1 C11 C16 -90.1(10)
C2 N1 C11 C12 -88.6(12)
U1 N1 C11 C12 91.1(11)
C16 C11 C12 C13 0.4(16)
N1 C11 C12 C13 179.2(9)
C16 C11 C12 C17 -176.9(10)
N1 C11 C12 C17 2.0(16)
C11 C12 C13 C14 0.7(17)
C17 C12 C13 C14 178.0(10)
C12 C13 C14 C15 -1.5(16)
C12 C13 C14 C18 -180.0(11)
C13 C14 C15 C16 1.4(16)
C18 C14 C15 C16 179.7(11)
C14 C15 C16 C11 -0.3(17)
C14 C15 C16 C19 -177.5(10)
N1 C11 C16 C15 -179.4(9)
C12 C11 C16 C15 -0.5(16)
N1 C11 C16 C19 -2.2(15)
C12 C11 C16 C19 176.6(10)
C7 N2 C3 C2 179.7(9)
U1 N2 C3 C2 10.0(12)
C7 N2 C3 C4 -1.4(16)
U1 N2 C3 C4 -171.1(8)
N1 C2 C3 N2 -6.4(15)
C1 C2 C3 N2 172.9(10)
N1 C2 C3 C4 174.7(10)
C1 C2 C3 C4 -5.9(17)
N2 C3 C4 C5 2.9(17)
C2 C3 C4 C5 -178.3(11)
C3 C4 C5 C6 -3.8(19)
C4 C5 C6 C7 3.0(18)
C3 N2 C7 C8 178.9(9)
U1 N2 C7 C8 -11.3(11)
C3 N2 C7 C6 0.6(16)
U1 N2 C7 C6 170.5(7)
N3 C8 C7 N2 5.2(14)
C9 C8 C7 N2 -175.3(10)
N3 C8 C7 C6 -176.5(10)
C9 C8 C7 C6 2.9(14)
C5 C6 C7 N2 -1.3(16)
C5 C6 C7 C8 -179.5(10)
C8 N3 C51 C52 94.3(12)
U1 N3 C51 C52 -87.7(10)
C8 N3 C51 C56 -85.6(12)
U1 N3 C51 C56 92.4(10)
C56 C51 C52 C53 0.7(14)
N3 C51 C52 C53 -179.2(10)
C56 C51 C52 C57 176.1(10)
N3 C51 C52 C57 -3.8(15)
C51 C52 C53 C54 -2.7(15)
C57 C52 C53 C54 -178.1(10)
C52 C53 C54 C55 2.8(17)
C52 C53 C54 C58 179.3(10)
C53 C54 C55 C56 -0.7(16)
C58 C54 C55 C56 -177.2(11)
C54 C55 C56 C51 -1.3(15)
C54 C55 C56 C59 177.4(11)
C52 C51 C56 C55 1.3(15)
N3 C51 C56 C55 -178.8(9)
C52 C51 C56 C59 -177.4(10)
N3 C51 C56 C59 2.5(15)
O1 U1 C61 C65 60.4(7)
O2 U1 C61 C65 -119.5(6)
N1 U1 C61 C65 162.5(6)
N3 U1 C61 C65 -41.9(7)
N2 U1 C61 C65 -122.4(9)
C62 U1 C61 C65 113.7(10)
C64 U1 C61 C65 36.8(6)
C63 U1 C61 C65 76.6(7)
O1 U1 C61 C62 -53.4(8)
O2 U1 C61 C62 126.8(8)
N1 U1 C61 C62 48.7(8)
N3 U1 C61 C62 -155.7(7)
N2 U1 C61 C62 123.9(9)
C65 U1 C61 C62 -113.7(10)
C64 U1 C61 C62 -76.9(7)
C63 U1 C61 C62 -37.1(7)
O1 U1 C61 C71 -174.9(9)
O2 U1 C61 C71 5.2(10)
N1 U1 C61 C71 -72.9(10)
N3 U1 C61 C71 82.8(10)
N2 U1 C61 C71 2.3(16)
C62 U1 C61 C71 -121.6(13)
C65 U1 C61 C71 124.7(12)
C64 U1 C61 C71 161.5(12)
C63 U1 C61 C71 -158.7(12)
C65 C61 C62 C63 0.0(11)
C71 C61 C62 C63 -173.3(10)
U1 C61 C62 C63 70.4(7)
C65 C61 C62 C72 170.1(9)
C71 C61 C62 C72 -3.2(16)
U1 C61 C62 C72 -119.5(10)
C65 C61 C62 U1 -70.4(7)
C71 C61 C62 U1 116.3(10)
O1 U1 C62 C63 22.2(7)
O2 U1 C62 C63 -161.8(7)
N1 U1 C62 C63 111.9(7)
N3 U1 C62 C63 -76.8(8)
N2 U1 C62 C63 110.7(9)
C61 U1 C62 C63 -112.1(10)
C65 U1 C62 C63 -76.1(7)
C64 U1 C62 C63 -37.0(6)
O1 U1 C62 C61 134.3(7)
O2 U1 C62 C61 -49.7(7)
N1 U1 C62 C61 -136.0(7)
N3 U1 C62 C61 35.3(9)
N2 U1 C62 C61 -137.2(7)
C65 U1 C62 C61 36.0(6)
C64 U1 C62 C61 75.1(7)
C63 U1 C62 C61 112.1(10)
O1 U1 C62 C72 -106.8(12)
O2 U1 C62 C72 69.3(11)
N1 U1 C62 C72 -17.1(12)
N3 U1 C62 C72 154.3(10)
N2 U1 C62 C72 -18.2(16)
C61 U1 C62 C72 119.0(15)
C65 U1 C62 C72 154.9(13)
C64 U1 C62 C72 -165.9(13)
C63 U1 C62 C72 -128.9(14)
C61 C62 C63 C64 -0.6(11)
C72 C62 C63 C64 -169.6(10)
U1 C62 C63 C64 68.8(7)
C61 C62 C63 C73 175.2(10)
C72 C62 C63 C73 6.1(18)
U1 C62 C63 C73 -115.5(11)
C61 C62 C63 U1 -69.3(6)
C72 C62 C63 U1 121.6(11)
O1 U1 C63 C62 -157.1(7)
O2 U1 C63 C62 20.6(7)
N1 U1 C63 C62 -71.7(6)
N3 U1 C63 C62 127.8(6)
N2 U1 C63 C62 -129.4(7)
C61 U1 C63 C62 37.9(6)
C65 U1 C63 C62 76.6(7)
C64 U1 C63 C62 113.5(10)
O1 U1 C63 C64 89.5(6)
O2 U1 C63 C64 -92.9(6)
N1 U1 C63 C64 174.9(6)
N3 U1 C63 C64 14.3(8)
N2 U1 C63 C64 117.2(7)
C61 U1 C63 C64 -75.6(7)
C62 U1 C63 C64 -113.5(10)
C65 U1 C63 C64 -36.9(6)
O1 U1 C63 C73 -33.5(10)
O2 U1 C63 C73 144.1(10)
N1 U1 C63 C73 51.9(10)
N3 U1 C63 C73 -108.7(10)
N2 U1 C63 C73 -5.8(13)
C61 U1 C63 C73 161.4(12)
C62 U1 C63 C73 123.5(13)
C65 U1 C63 C73 -159.9(12)
C64 U1 C63 C73 -123.0(13)
C62 C63 C64 C65 0.9(11)
C73 C63 C64 C65 -174.8(10)
U1 C63 C64 C65 69.6(7)
C62 C63 C64 C74 172.9(9)
C73 C63 C64 C74 -2.9(16)
U1 C63 C64 C74 -118.5(10)
C62 C63 C64 U1 -68.7(7)
C73 C63 C64 U1 115.6(10)
O1 U1 C64 C65 165.1(7)
O2 U1 C64 C65 -11.3(7)
N1 U1 C64 C65 -119.5(6)
N3 U1 C64 C65 78.7(6)
N2 U1 C64 C65 129.8(6)
C61 U1 C64 C65 -36.3(6)
C62 U1 C64 C65 -76.3(6)
C63 U1 C64 C65 -112.9(9)
O1 U1 C64 C63 -82.0(7)
O2 U1 C64 C63 101.6(7)
N1 U1 C64 C63 -6.6(8)
N3 U1 C64 C63 -168.4(6)
N2 U1 C64 C63 -117.3(7)
C61 U1 C64 C63 76.6(7)
C62 U1 C64 C63 36.5(6)
C65 U1 C64 C63 112.9(9)
O1 U1 C64 C74 38.6(10)
O2 U1 C64 C74 -137.8(10)
N1 U1 C64 C74 114.0(10)
N3 U1 C64 C74 -47.8(10)
N2 U1 C64 C74 3.3(14)
C61 U1 C64 C74 -162.8(12)
C62 U1 C64 C74 157.1(12)
C65 U1 C64 C74 -126.5(13)
C63 U1 C64 C74 120.6(13)
C62 C61 C65 C64 0.6(11)
C71 C61 C65 C64 173.7(10)
U1 C61 C65 C64 -69.4(7)
C62 C61 C65 C75 -170.7(9)
C71 C61 C65 C75 2.3(17)
U1 C61 C65 C75 119.3(10)
C62 C61 C65 U1 70.0(7)
C71 C61 C65 U1 -117.0(11)
C63 C64 C65 C61 -1.0(11)
C74 C64 C65 C61 -172.4(10)
U1 C64 C65 C61 68.9(7)
C63 C64 C65 C75 170.5(9)
C74 C64 C65 C75 -0.9(17)
U1 C64 C65 C75 -119.7(9)
C63 C64 C65 U1 -69.8(7)
C74 C64 C65 U1 118.8(11)
O1 U1 C65 C61 -128.4(6)
O2 U1 C65 C61 56.1(6)
N1 U1 C65 C61 -25.0(8)
N3 U1 C65 C61 142.4(6)
N2 U1 C65 C61 135.9(7)
C62 U1 C65 C61 -37.2(6)
C64 U1 C65 C61 -113.7(9)
C63 U1 C65 C61 -76.4(6)
O1 U1 C65 C64 -14.7(7)
O2 U1 C65 C64 169.8(6)
N1 U1 C65 C64 88.7(7)
N3 U1 C65 C64 -104.0(6)
N2 U1 C65 C64 -110.4(8)
C61 U1 C65 C64 113.7(9)
C62 U1 C65 C64 76.5(7)
C63 U1 C65 C64 37.3(6)
O1 U1 C65 C75 108.0(9)
O2 U1 C65 C75 -67.5(9)
N1 U1 C65 C75 -148.6(9)
N3 U1 C65 C75 18.8(9)
N2 U1 C65 C75 12.3(13)
C61 U1 C65 C75 -123.6(12)
C62 U1 C65 C75 -160.8(11)
C64 U1 C65 C75 122.7(12)
C63 U1 C65 C75 160.0(11)
C915 O911 C912 C913 27(3)
O911 C912 C913 C914 -26(4)
C912 C913 C914 C915 12(4)
C913 C914 C915 O911 6(3)
C912 O911 C915 C914 -18(2)
C925 O921 C922 C923 -18(2)
O921 C922 C923 C924 30.5(18)
C922 C923 C924 C925 -31.8(16)
C922 O921 C925 C924 -2(3)
C923 C924 C925 O921 22(2)
